data_1527038
loop_
_publ_author_name
'Zhang, S.-Y.'
'Zhang, J.'
'Shen, B.-G.'
'Rong, C.-B.'
'Zhao, T.-Y.'
'Cheng, Z.-H.'

_publ_section_title
;
 Structure and superconductivity of Mg (B1-x Cx)2 compounds
;
_journal_name_full 'Chinese Physics'
_journal_page_first 335
_journal_page_last 337
_journal_volume 10
_journal_year 2001
_chemical_formula_sum 'C0.2 B1.8 Mg'
_chemical_name_systematic 'Mg (B0.9 C0.1)2'
_space_group_IT_number 191
_symmetry_space_group_name_Hall '-P 6 2'
_symmetry_space_group_name_H-M 'P 6/m m m'
_cell_angle_alpha 90
_cell_angle_beta 90
_cell_angle_gamma 120
_cell_formula_units_Z 1
_cell_length_a 3.07
_cell_length_b 3.07
_cell_length_c 3.523
_cell_volume 28.755
_citation_journal_id_ASTM CHPHF4
_cod_data_source_file Zhang_CHPHF4_2001_932.cif
_cod_data_source_block C0.2B1.8Mg1
_cod_original_cell_volume 28.75544
_cod_original_formula_sum 'C0.2 B1.8 Mg1'
_cod_database_code 1527038

loop_
_symmetry_equiv_pos_as_xyz
x,y,z
x-y,x,z
-y,x-y,z
-x,-y,z
-x+y,-x,z
y,-x+y,z
-y,-x,-z
x-y,-y,-z
x,x-y,-z
y,x,-z
-x+y,y,-z
-x,-x+y,-z
-x,-y,-z
-x+y,-x,-z
y,-x+y,-z
x,y,-z
x-y,x,-z
-y,x-y,-z
y,x,z
-x+y,y,z
-x,-x+y,z
-y,-x,z
x-y,-y,z
x,x-y,z

loop_
_atom_site_label
_atom_site_type_symbol
_atom_site_fract_x
_atom_site_fract_y
_atom_site_fract_z
_atom_site_occupancy
_atom_site_U_iso_or_equiv
Mg1 Mg 0 0 0 1 0.0
C1 C 0.3333 0.6667 0.5 0.1 0.0
B1 B 0.3333 0.6667 0.5 0.9 0.0
